data_7057438
loop_
_publ_author_name
'Rana, Bidyut Kumar'
'Mishra, Snehasis'
'Sarkar, Deblina'
'Mondal, Tapan Kumar'
'Seth, Saikat K.'
'Bertolasi, Valerio'
'Das Saha, Krishna'
'Bielawski, Christopher W.'
'Isab, Anvarhusein A.'
'Dinda, Joydev'

_publ_section_title
;
 Isoelectronic Pt(ii)-- and Au(iii)--N-heterocyclic carbene complexes: a
 structural and biological comparison
;
_journal_issue 13
_journal_name_full 'New Journal of Chemistry'
_journal_page_first 10704
_journal_paper_doi 10.1039/C8NJ01562G
_journal_volume 42
_journal_year 2018
_chemical_formula_moiety 'C26 H22 Cl N6 Pt, F6 P1, 0.5(C2 H3 N1)'
_chemical_formula_sum 'C27 H23.5 Cl F6 N6.5 P Pt'
_chemical_formula_weight 814.53
_space_group_IT_number 15
_space_group_name_Hall '-C 2yc'
_space_group_name_H-M_alt 'C 1 2/c 1'
_symmetry_cell_setting monoclinic
_symmetry_space_group_name_Hall '-C 2yc'
_symmetry_space_group_name_H-M 'C 1 2/c 1'
_atom_sites_solution_hydrogens geom
_atom_sites_solution_primary direct
_atom_sites_solution_secondary difmap
_audit_creation_method SHELXL-97
_audit_update_record
;
2017-09-03 deposited with the CCDC.
2018-05-09 downloaded from the CCDC.
;
_cell_angle_alpha 90.00
_cell_angle_beta 126.6131(6)
_cell_angle_gamma 90.00
_cell_formula_units_Z 8
_cell_length_a 31.6422(2)
_cell_length_b 9.3109(1)
_cell_length_c 24.2935(2)
_cell_measurement_reflns_used 32352
_cell_measurement_temperature 295
_cell_measurement_theta_max 30.05
_cell_measurement_theta_min 3.31
_cell_volume 5745.02(10)
_computing_cell_refinement 'Denzo-SMN (Otwinowski & Minor, 1977)'
_computing_data_collection 'COLLECT (Nonius, 1998)'
_computing_data_reduction 'Denzo-SMN (Otwinowski & Minor, 1977)'
_computing_molecular_graphics 'ORTEPIII (Burnett & Johnson, 1996)'
_computing_publication_material 'SHELXL-97 (Sheldrick, 1997), PARST (Nardelli, 1995), PLATON (Spek, 2003)'
_computing_structure_refinement 'SHELXL-97 (Sheldrick, 1997)'
_computing_structure_solution 'SIR97 (Altomare et al., 1999)'
_diffrn_ambient_temperature 295
_diffrn_measured_fraction_theta_full 0.988
_diffrn_measured_fraction_theta_max 0.988
_diffrn_measurement_device_type 'Nonius Kappa CCD'
_diffrn_measurement_method '\f scans and \w scans'
_diffrn_radiation_monochromator graphite
_diffrn_radiation_source 'fine-focus sealed tube'
_diffrn_radiation_type MoK\a
_diffrn_radiation_wavelength 0.71073
_diffrn_reflns_av_R_equivalents 0.0656
_diffrn_reflns_av_sigmaI/netI 0.0466
_diffrn_reflns_limit_h_max 35
_diffrn_reflns_limit_h_min -44
_diffrn_reflns_limit_k_max 13
_diffrn_reflns_limit_k_min -13
_diffrn_reflns_limit_l_max 34
_diffrn_reflns_limit_l_min -28
_diffrn_reflns_number 32352
_diffrn_reflns_theta_full 30.05
_diffrn_reflns_theta_max 30.05
_diffrn_reflns_theta_min 3.31
_exptl_absorpt_coefficient_mu 5.103
_exptl_absorpt_correction_T_max 0.303
_exptl_absorpt_correction_T_min 0.193
_exptl_absorpt_correction_type empirical
_exptl_absorpt_process_details 'SORTAV (R.H. Blessing, Acta Crystallogr., 1995, A51, 33)'
_exptl_crystal_colour orange
_exptl_crystal_density_diffrn 1.883
_exptl_crystal_density_method 'not measured'
_exptl_crystal_description block
_exptl_crystal_F_000 3160
_exptl_crystal_size_max 0.48
_exptl_crystal_size_mid 0.34
_exptl_crystal_size_min 0.26
_refine_diff_density_max 1.062
_refine_diff_density_min -1.332
_refine_diff_density_rms 0.134
_refine_ls_extinction_method none
_refine_ls_goodness_of_fit_ref 1.046
_refine_ls_hydrogen_treatment constr
_refine_ls_matrix_type full
_refine_ls_number_parameters 387
_refine_ls_number_reflns 8314
_refine_ls_number_restraints 0
_refine_ls_restrained_S_all 1.046
_refine_ls_R_factor_all 0.0566
_refine_ls_R_factor_gt 0.0419
_refine_ls_shift/su_max 0.001
_refine_ls_shift/su_mean 0.000
_refine_ls_structure_factor_coef Fsqd
_refine_ls_weighting_details 'calc w=1/[\s^2^(Fo^2^)+(0.0454P)^2^+19.3577P] where P=(Fo^2^+2Fc^2^)/3'
_refine_ls_weighting_scheme calc
_refine_ls_wR_factor_gt 0.0986
_refine_ls_wR_factor_ref 0.1038
_reflns_number_gt 6685
_reflns_number_total 8314
_reflns_threshold_expression I>2sigma(I
_cod_data_source_file c8nj01562g2.cif
_cod_data_source_block (3)ptbrl2pf6
_cod_depositor_comments
;
The following automatic conversions were performed:

'_symmetry_cell_setting' value 'Monoclinic' changed to 'monoclinic'
according to
/home/data/users/saulius/crontab/automatic-downloads/rss-feeds/RSC/lib/dictionaries/cif_core.dic
dictionary named 'cif_core.dic' version 2.4.2 from 2011-04-26.

Automatic conversion script
Id: cif_fix_values 4973 2017-02-22 13:04:09Z antanas 

 Adding full bibliography for 7057438--7057439.cif.
;
_cod_original_cell_volume 5745.02(9)
_cod_original_sg_symbol_H-M 'C 2/c'
_cod_original_formula_sum 'C27 H23.50 Cl F6 N6.50 P Pt'
_cod_database_code 7057438

loop_
_symmetry_equiv_pos_as_xyz
'x, y, z'
'-x, y, -z+1/2'
'x+1/2, y+1/2, z'
'-x+1/2, y+1/2, -z+1/2'
'-x, -y, -z'
'x, -y, z-1/2'
'-x+1/2, -y+1/2, -z'
'x+1/2, -y+1/2, z-1/2'

loop_
_atom_site_label
_atom_site_type_symbol
_atom_site_fract_x
_atom_site_fract_y
_atom_site_fract_z
_atom_site_U_iso_or_equiv
_atom_site_adp_type
_atom_site_occupancy
_atom_site_symmetry_multiplicity
_atom_site_calc_flag
_atom_site_refinement_flags
Pt1 Pt 0.167849(6) 0.024247(19) 0.022155(9) 0.04083(7) Uani 1 1 d .
Cl1 Cl 0.10438(5) -0.13587(16) -0.05991(8) 0.0644(3) Uani 1 1 d .
N1 N 0.23611(15) 0.2570(4) 0.1319(2) 0.0467(8) Uani 1 1 d .
N2 N 0.26794(14) 0.1558(4) 0.0844(2) 0.0466(8) Uani 1 1 d .
N3 N 0.22032(16) -0.0099(4) -0.0010(2) 0.0447(8) Uani 1 1 d .
C1 C 0.22531(16) 0.1553(5) 0.0866(2) 0.0425(9) Uani 1 1 d .
C2 C 0.2065(2) 0.3019(6) 0.1545(3) 0.0544(11) Uani 1 1 d .
H2 H 0.1749 0.2569 0.1384 0.065 Uiso 1 1 calc R
C3 C 0.2243(3) 0.4107(7) 0.1996(3) 0.0683(15) Uani 1 1 d .
H3 H 0.2050 0.4390 0.2153 0.082 Uiso 1 1 calc R
C4 C 0.2719(3) 0.4830(7) 0.2239(4) 0.0746(18) Uani 1 1 d .
H4 H 0.2824 0.5612 0.2532 0.090 Uiso 1 1 calc R
C5 C 0.3021(2) 0.4393(7) 0.2050(3) 0.0662(15) Uani 1 1 d .
H5 H 0.3339 0.4849 0.2225 0.079 Uiso 1 1 calc R
C6 C 0.28532(19) 0.3247(6) 0.1586(3) 0.0538(11) Uani 1 1 d .
C7 C 0.30514(18) 0.2579(6) 0.1286(3) 0.0538(12) Uani 1 1 d .
C8 C 0.3575(2) 0.2856(7) 0.1437(3) 0.0696(16) Uani 1 1 d .
H8A H 0.3738 0.3663 0.1741 0.104 Uiso 1 1 calc R
H8B H 0.3530 0.3058 0.1018 0.104 Uiso 1 1 calc R
H8C H 0.3795 0.2024 0.1651 0.104 Uiso 1 1 calc R
C9 C 0.26619(18) 0.0605(5) 0.0375(3) 0.0486(10) Uani 1 1 d .
C10 C 0.2125(2) -0.1032(6) -0.0493(3) 0.0558(12) Uani 1 1 d .
H10 H 0.1809 -0.1534 -0.0760 0.067 Uiso 1 1 calc R
C11 C 0.2503(2) -0.1251(7) -0.0596(3) 0.0628(14) Uani 1 1 d .
H11 H 0.2441 -0.1877 -0.0935 0.075 Uiso 1 1 calc R
C12 C 0.2975(3) -0.0525(8) -0.0187(4) 0.0714(17) Uani 1 1 d .
H12 H 0.3237 -0.0679 -0.0244 0.086 Uiso 1 1 calc R
C13 C 0.3060(2) 0.0428(7) 0.0306(4) 0.0676(16) Uani 1 1 d .
H13 H 0.3375 0.0932 0.0580 0.081 Uiso 1 1 calc R
N4 N 0.11313(16) -0.0395(4) 0.0855(2) 0.0473(9) Uani 1 1 d .
N5 N 0.08507(14) 0.1601(4) 0.0311(2) 0.0458(8) Uani 1 1 d .
N6 N 0.08345(17) 0.4068(5) 0.0127(3) 0.0599(11) Uani 1 1 d .
C14 C 0.12011(17) 0.0527(5) 0.0479(2) 0.0422(9) Uani 1 1 d .
C15 C 0.1371(2) -0.1723(6) 0.1119(3) 0.0585(12) Uani 1 1 d .
H15 H 0.1629 -0.2048 0.1078 0.070 Uiso 1 1 calc R
C16 C 0.1219(3) -0.2525(7) 0.1433(3) 0.0729(17) Uani 1 1 d .
H16 H 0.1366 -0.3431 0.1595 0.088 Uiso 1 1 calc R
C17 C 0.0839(3) -0.2024(9) 0.1525(3) 0.0788(19) Uani 1 1 d .
H17 H 0.0746 -0.2593 0.1752 0.095 Uiso 1 1 calc R
C18 C 0.0617(2) -0.0738(8) 0.1286(3) 0.0680(16) Uani 1 1 d .
H18 H 0.0377 -0.0404 0.1359 0.082 Uiso 1 1 calc R
C19 C 0.0743(2) 0.0133(6) 0.0917(3) 0.0518(11) Uani 1 1 d .
C20 C 0.05670(18) 0.1381(6) 0.0571(3) 0.0503(11) Uani 1 1 d .
C21 C 0.0157(2) 0.2391(7) 0.0467(3) 0.0659(15) Uani 1 1 d .
H21A H 0.0007 0.2007 0.0681 0.099 Uiso 1 1 calc R
H21B H -0.0114 0.2510 -0.0015 0.099 Uiso 1 1 calc R
H21C H 0.0316 0.3305 0.0667 0.099 Uiso 1 1 calc R
C22 C 0.07511(17) 0.2755(5) -0.0144(3) 0.0472(10) Uani 1 1 d .
C23 C 0.0724(3) 0.5170(6) -0.0291(4) 0.0683(16) Uani 1 1 d .
H23 H 0.0780 0.6096 -0.0117 0.082 Uiso 1 1 calc R
C24 C 0.0536(3) 0.5010(7) -0.0959(5) 0.0750(19) Uani 1 1 d .
H24 H 0.0459 0.5811 -0.1233 0.090 Uiso 1 1 calc R
C25 C 0.0460(2) 0.3650(8) -0.1223(3) 0.0704(16) Uani 1 1 d .
H25 H 0.0334 0.3516 -0.1677 0.084 Uiso 1 1 calc R
C26 C 0.0576(2) 0.2477(6) -0.0800(3) 0.0542(11) Uani 1 1 d .
H26 H 0.0536 0.1541 -0.0958 0.065 Uiso 1 1 calc R
P1 P 0.37485(9) 0.1395(2) 0.73781(10) 0.0801(5) Uani 1 1 d .
F1 F 0.3794(3) 0.2923(8) 0.7158(6) 0.208(4) Uani 1 1 d .
F2 F 0.4330(3) 0.1448(17) 0.7875(5) 0.266(7) Uani 1 1 d .
F3 F 0.3673(4) 0.1932(14) 0.7893(5) 0.264(7) Uani 1 1 d .
F4 F 0.3628(7) -0.0080(8) 0.7500(8) 0.257(7) Uani 1 1 d .
F5 F 0.3146(3) 0.1496(14) 0.6869(6) 0.264(6) Uani 1 1 d .
F6 F 0.3781(6) 0.0949(13) 0.6819(6) 0.284(7) Uani 1 1 d .
C27 C 0.0000 0.1552(17) 0.2500 0.109(4) Uani 1 2 d S
H27A H 0.0208 0.1887 0.2359 0.164 Uiso 0.50 1 d P
H27B H 0.0147 0.1887 0.2953 0.164 Uiso 0.50 1 d P
H27C H -0.0355 0.1887 0.2187 0.164 Uiso 0.50 1 d P
C28 C 0.0000 0.0008(18) 0.2500 0.110(5) Uani 1 2 d S
N7 N 0.0000 -0.1180(19) 0.2500 0.217(11) Uani 1 2 d S

loop_
_atom_site_aniso_label
_atom_site_aniso_U_11
_atom_site_aniso_U_22
_atom_site_aniso_U_33
_atom_site_aniso_U_23
_atom_site_aniso_U_13
_atom_site_aniso_U_12
Pt1 0.04011(10) 0.03394(10) 0.05098(11) 0.00394(7) 0.02854(8) 0.00110(6)
Cl1 0.0627(7) 0.0569(8) 0.0794(9) -0.0187(7) 0.0455(7) -0.0170(6)
N1 0.0430(19) 0.042(2) 0.049(2) 0.0032(16) 0.0240(17) -0.0012(15)
N2 0.0357(17) 0.048(2) 0.053(2) 0.0076(17) 0.0251(17) 0.0024(15)
N3 0.0433(19) 0.042(2) 0.052(2) 0.0084(16) 0.0301(18) 0.0062(15)
C1 0.0357(19) 0.042(2) 0.047(2) 0.0052(18) 0.0229(18) -0.0001(16)
C2 0.055(3) 0.051(3) 0.058(3) 0.000(2) 0.035(2) 0.001(2)
C3 0.072(4) 0.062(4) 0.067(3) -0.005(3) 0.039(3) 0.002(3)
C4 0.083(4) 0.060(4) 0.062(4) -0.013(3) 0.033(3) -0.012(3)
C5 0.060(3) 0.060(4) 0.057(3) -0.002(3) 0.023(3) -0.013(3)
C6 0.045(2) 0.048(3) 0.052(3) 0.008(2) 0.020(2) -0.005(2)
C7 0.042(2) 0.051(3) 0.056(3) 0.011(2) 0.023(2) -0.005(2)
C8 0.047(3) 0.077(4) 0.074(4) 0.012(3) 0.030(3) -0.009(3)
C9 0.046(2) 0.046(3) 0.058(3) 0.016(2) 0.034(2) 0.0085(19)
C10 0.061(3) 0.050(3) 0.061(3) 0.009(2) 0.039(3) 0.009(2)
C11 0.077(4) 0.060(3) 0.066(3) 0.013(3) 0.051(3) 0.021(3)
C12 0.062(3) 0.089(5) 0.084(4) 0.015(3) 0.054(3) 0.017(3)
C13 0.048(3) 0.083(4) 0.079(4) 0.010(3) 0.042(3) 0.008(3)
N4 0.050(2) 0.044(2) 0.051(2) -0.0015(17) 0.0322(19) -0.0079(17)
N5 0.0402(18) 0.041(2) 0.057(2) -0.0015(17) 0.0292(18) -0.0001(15)
N6 0.053(2) 0.044(3) 0.079(3) -0.007(2) 0.037(2) 0.0022(19)
C14 0.040(2) 0.036(2) 0.048(2) 0.0008(17) 0.0245(19) -0.0043(16)
C15 0.069(3) 0.048(3) 0.061(3) 0.001(2) 0.040(3) -0.004(2)
C16 0.086(4) 0.061(4) 0.064(3) 0.015(3) 0.040(3) -0.008(3)
C17 0.085(4) 0.095(5) 0.067(4) 0.006(4) 0.051(4) -0.023(4)
C18 0.067(3) 0.088(5) 0.065(3) -0.004(3) 0.048(3) -0.018(3)
C19 0.045(2) 0.063(3) 0.048(2) -0.009(2) 0.028(2) -0.013(2)
C20 0.043(2) 0.059(3) 0.054(3) -0.009(2) 0.032(2) -0.007(2)
C21 0.058(3) 0.076(4) 0.078(4) -0.012(3) 0.048(3) 0.001(3)
C22 0.037(2) 0.040(2) 0.067(3) 0.005(2) 0.032(2) 0.0058(17)
C23 0.062(3) 0.041(3) 0.097(5) 0.010(3) 0.045(4) 0.011(2)
C24 0.065(4) 0.052(4) 0.101(6) 0.025(3) 0.046(4) 0.015(3)
C25 0.064(3) 0.072(4) 0.070(4) 0.014(3) 0.037(3) 0.004(3)
C26 0.051(3) 0.046(3) 0.064(3) 0.001(2) 0.033(2) 0.000(2)
P1 0.1034(14) 0.0604(11) 0.0714(10) -0.0003(8) 0.0495(10) 0.0043(9)
F1 0.197(7) 0.093(5) 0.371(13) 0.040(7) 0.189(9) 0.008(5)
F2 0.106(5) 0.50(2) 0.179(7) 0.160(11) 0.078(5) 0.094(8)
F3 0.240(9) 0.399(15) 0.271(10) -0.230(11) 0.216(9) -0.186(10)
F4 0.442(18) 0.098(6) 0.402(18) 0.102(8) 0.345(17) 0.061(7)
F5 0.124(5) 0.300(14) 0.228(10) 0.092(10) 0.030(6) -0.047(7)
F6 0.52(2) 0.241(11) 0.270(12) -0.113(10) 0.331(15) -0.146(13)
C27 0.106(9) 0.103(11) 0.097(9) 0.000 0.049(8) 0.000
C28 0.098(9) 0.107(12) 0.075(8) 0.000 0.025(7) 0.000
N7 0.25(2) 0.086(11) 0.129(12) 0.000 0.010(12) 0.000

loop_
_atom_type_symbol
_atom_type_description
_atom_type_scat_dispersion_real
_atom_type_scat_dispersion_imag
_atom_type_scat_source
Pt Pt -1.7033 8.3905 'International Tables Vol C Tables 4.2.6.8 and 6.1.1.4'
C C 0.0033 0.0016 'International Tables Vol C Tables 4.2.6.8 and 6.1.1.4'
H H 0.0000 0.0000 'International Tables Vol C Tables 4.2.6.8 and 6.1.1.4'
Cl Cl 0.1484 0.1585 'International Tables Vol C Tables 4.2.6.8 and 6.1.1.4'
F F 0.0171 0.0103 'International Tables Vol C Tables 4.2.6.8 and 6.1.1.4'
N N 0.0061 0.0033 'International Tables Vol C Tables 4.2.6.8 and 6.1.1.4'
P P 0.1023 0.0942 'International Tables Vol C Tables 4.2.6.8 and 6.1.1.4'

loop_
_geom_angle_atom_site_label_1
_geom_angle_atom_site_label_2
_geom_angle_atom_site_label_3
_geom_angle
C1 Pt1 C14 100.64(18)
C1 Pt1 N3 78.47(17)
C14 Pt1 N3 177.57(17)
C1 Pt1 Cl1 173.63(13)
C14 Pt1 Cl1 85.69(13)
N3 Pt1 Cl1 95.22(12)
C1 N1 C2 129.3(4)
C1 N1 C6 111.2(4)
C2 N1 C6 119.5(4)
C1 N2 C7 111.6(4)
C1 N2 C9 117.2(4)
C7 N2 C9 131.1(4)
C9 N3 C10 118.6(4)
C9 N3 Pt1 116.5(3)
C10 N3 Pt1 124.8(3)
N1 C1 N2 104.7(4)
N1 C1 Pt1 139.4(3)
N2 C1 Pt1 115.7(3)
C3 C2 N1 119.4(5)
C3 C2 H2 120.3
N1 C2 H2 120.3
C2 C3 C4 121.4(6)
C2 C3 H3 119.3
C4 C3 H3 119.3
C5 C4 C3 120.6(6)
C5 C4 H4 119.7
C3 C4 H4 119.7
C4 C5 C6 119.8(6)
C4 C5 H5 120.1
C6 C5 H5 120.1
C7 C6 C5 134.5(5)
C7 C6 N1 106.3(5)
C5 C6 N1 119.2(5)
C6 C7 N2 106.1(4)
C6 C7 C8 126.0(5)
N2 C7 C8 127.8(5)
C7 C8 H8A 109.5
C7 C8 H8B 109.5
H8A C8 H8B 109.5
C7 C8 H8C 109.5
H8A C8 H8C 109.5
H8B C8 H8C 109.5
N3 C9 C13 123.1(5)
N3 C9 N2 111.9(4)
C13 C9 N2 125.0(5)
N3 C10 C11 121.5(5)
N3 C10 H10 119.2
C11 C10 H10 119.2
C10 C11 C12 118.7(6)
C10 C11 H11 120.6
C12 C11 H11 120.6
C11 C12 C13 120.4(5)
C11 C12 H12 119.8
C13 C12 H12 119.8
C9 C13 C12 117.6(6)
C9 C13 H13 121.2
C12 C13 H13 121.2
C14 N4 C15 127.3(4)
C14 N4 C19 110.6(4)
C15 N4 C19 122.0(4)
C14 N5 C20 112.7(4)
C14 N5 C22 123.2(4)
C20 N5 C22 123.8(4)
C23 N6 C22 116.3(5)
N5 C14 N4 103.6(4)
N5 C14 Pt1 130.2(3)
N4 C14 Pt1 126.2(3)
C16 C15 N4 118.3(6)
C16 C15 H15 120.8
N4 C15 H15 120.8
C15 C16 C17 121.8(6)
C15 C16 H16 119.1
C17 C16 H16 119.1
C18 C17 C16 119.9(5)
C18 C17 H17 120.1
C16 C17 H17 120.1
C17 C18 C19 120.8(6)
C17 C18 H18 119.6
C19 C18 H18 119.6
C20 C19 N4 107.3(4)
C20 C19 C18 135.6(5)
N4 C19 C18 117.1(5)
C19 C20 N5 105.8(4)
C19 C20 C21 130.1(5)
N5 C20 C21 124.1(5)
C20 C21 H21A 109.5
C20 C21 H21B 109.5
H21A C21 H21B 109.5
C20 C21 H21C 109.5
H21A C21 H21C 109.5
H21B C21 H21C 109.5
N6 C22 C26 124.9(5)
N6 C22 N5 114.7(5)
C26 C22 N5 120.4(4)
N6 C23 C24 123.5(6)
N6 C23 H23 118.3
C24 C23 H23 118.3
C23 C24 C25 119.2(6)
C23 C24 H24 120.4
C25 C24 H24 120.4
C24 C25 C26 118.9(6)
C24 C25 H25 120.6
C26 C25 H25 120.6
C22 C26 C25 117.3(5)
C22 C26 H26 121.4
C25 C26 H26 121.4
F2 P1 F6 91.4(7)
F2 P1 F3 92.7(6)
F6 P1 F3 174.6(9)
F2 P1 F4 101.9(9)
F6 P1 F4 95.1(7)
F3 P1 F4 87.4(7)
F2 P1 F5 174.6(8)
F6 P1 F5 90.6(8)
F3 P1 F5 85.0(7)
F4 P1 F5 82.9(8)
F2 P1 F1 85.7(7)
F6 P1 F1 82.5(6)
F3 P1 F1 94.3(7)
F4 P1 F1 172.0(8)
F5 P1 F1 89.5(6)
C28 C27 H27A 109.0(9)
C28 C27 H27B 109.0(9)
H27A C27 H27B 109.9(9)
C28 C27 H27C 109.0(9)
H27A C27 H27C 109.9(9)
H27B C27 H27C 109.9(9)
N7 C28 C27 180.000(5)

loop_
_geom_bond_atom_site_label_1
_geom_bond_atom_site_label_2
_geom_bond_distance
Pt1 C1 1.962(4)
Pt1 C14 1.967(5)
Pt1 N3 2.070(4)
Pt1 Cl1 2.3355(13)
N1 C1 1.333(6)
N1 C2 1.402(6)
N1 C6 1.428(6)
N2 C1 1.381(5)
N2 C7 1.391(6)
N2 C9 1.418(7)
N3 C9 1.339(7)
N3 C10 1.360(7)
C2 C3 1.345(8)
C2 H2 0.9300
C3 C4 1.417(10)
C3 H3 0.9300
C4 C5 1.347(10)
C4 H4 0.9300
C5 C6 1.406(8)
C5 H5 0.9300
C6 C7 1.362(8)
C7 C8 1.490(7)
C8 H8A 0.9600
C8 H8B 0.9600
C8 H8C 0.9600
C9 C13 1.376(7)
C10 C11 1.374(7)
C10 H10 0.9300
C11 C12 1.379(9)
C11 H11 0.9300
C12 C13 1.382(10)
C12 H12 0.9300
C13 H13 0.9300
N4 C14 1.364(6)
N4 C15 1.391(7)
N4 C19 1.412(7)
N5 C14 1.363(6)
N5 C20 1.389(6)
N5 C22 1.434(6)
N6 C23 1.336(8)
N6 C22 1.337(6)
C15 C16 1.344(8)
C15 H15 0.9300
C16 C17 1.429(10)
C16 H16 0.9300
C17 C18 1.333(10)
C17 H17 0.9300
C18 C19 1.431(7)
C18 H18 0.9300
C19 C20 1.345(8)
C20 C21 1.495(7)
C21 H21A 0.9600
C21 H21B 0.9600
C21 H21C 0.9600
C22 C26 1.365(7)
C23 C24 1.362(11)
C23 H23 0.9300
C24 C25 1.375(10)
C24 H24 0.9300
C25 C26 1.390(8)
C25 H25 0.9300
C26 H26 0.9300
P1 F2 1.481(8)
P1 F6 1.481(8)
P1 F3 1.493(7)
P1 F4 1.501(8)
P1 F5 1.536(8)
P1 F1 1.557(7)
C27 C28 1.44(2)
C27 H27A 0.957(5)
C27 H27B 0.957(5)
C27 H27C 0.957(5)
C28 N7 1.106(19)
